data_4514719
loop_
_publ_author_name
'Nguyen, Viet D.'
'Nguyen, Vu T.'
'Haug, Graham C.'
'Dang, Hang T.'
'Arman, Hadi D.'
'Ermler, Walter C.'
'Larionov, Oleg V.'

_publ_section_title
;
 Rapid and Chemodivergent Synthesis of N-Heterocyclic Sulfones and
 Sulfides: Mechanistic and Computational Details of the
 Persulfate-Initiated Catalysis
;
_journal_issue 5
_journal_name_full 'ACS Catalysis'
_journal_page_first 4015
_journal_paper_doi 10.1021/acscatal.9b00464
_journal_volume 9
_journal_year 2019
_chemical_formula_moiety 'C18 H10 Cl2 N2 S'
_chemical_formula_sum 'C18 H10 Cl2 N2 S'
_chemical_formula_weight 357.24
_space_group_crystal_system monoclinic
_space_group_IT_number 15
_space_group_name_Hall '-I 2yc'
_space_group_name_H-M_alt 'I 1 2/c 1'
_symmetry_space_group_name_Hall '-I 2yc'
_symmetry_space_group_name_H-M 'I 1 2/c 1'
_atom_sites_solution_hydrogens geom
_atom_sites_solution_primary dual
_audit_creation_date 2018-06-14
_audit_creation_method
;
Olex2 1.2
(compiled 2018.05.29 svn.r3508 for OlexSys, GUI svn.r5506)
;
_cell_angle_alpha 90
_cell_angle_beta 95.348(2)
_cell_angle_gamma 90
_cell_formula_units_Z 16
_cell_length_a 18.9763(8)
_cell_length_b 13.5616(3)
_cell_length_c 24.1428(6)
_cell_measurement_reflns_used 23528
_cell_measurement_temperature 98(2)
_cell_measurement_theta_max 29.1660
_cell_measurement_theta_min 2.4170
_cell_volume 6186.1(3)
_computing_cell_refinement 'CrysAlisPro 1.171.39.28e (Rigaku OD, 2015)'
_computing_data_collection 'CrysAlisPro 1.171.39.28e (Rigaku OD, 2015)'
_computing_data_reduction 'CrysAlisPro 1.171.39.28e (Rigaku OD, 2015)'
_computing_molecular_graphics 'Olex2 (Dolomanov et al., 2009)'
_computing_publication_material 'Olex2 (Dolomanov et al., 2009)'
_computing_structure_refinement 'ShelXL (Sheldrick, 2015)'
_computing_structure_solution 'ShelXT (Sheldrick, 2015)'
_diffrn_ambient_temperature 98(2)
_diffrn_detector 'CCD plate'
_diffrn_measured_fraction_theta_full 0.999
_diffrn_measured_fraction_theta_max 0.999
_diffrn_measurement_details
;
List of Runs (angles in degrees, time in seconds):

  # Type    Start    End  Width  t~exp~   \w     \q     \k     \f   Frames
--------------------------------------------------------------------------
  1  \w    -85.00  24.00   1.00   57.00    --    4.20 -33.00  13.00  109
  2  \w    -22.00  94.00   1.00   57.00    --    4.20  33.00 171.00  116
  3  \w    -85.00  26.00   1.00   57.00    --    4.20 -38.00-180.00  111
  4  \w    -97.00  17.00   1.00   57.00    --   -7.60 -38.00  90.00  114
  5  \w    -97.00  17.00   1.00   57.00    --   -7.60 -38.00-180.00  114
  6  \w    -37.00  82.00   1.00   57.00    --   -7.60  57.00 -60.00  119
  7  \w    -37.00  37.00   1.00   57.00    --   -7.60  57.00-150.00   74
  8  \w    -37.00  82.00   1.00   57.00    --   -7.60  57.00 120.00  119
;
_diffrn_measurement_device 'four-circle diffractometer'
_diffrn_measurement_device_type 'XtaLAB AFC12 (RCD3): Kappa single'
_diffrn_measurement_method '\w scans'
_diffrn_orient_matrix_type 'CrysAlisPro convention (1999,Acta A55,543-557)'
_diffrn_orient_matrix_UB_11 0.0190359000
_diffrn_orient_matrix_UB_12 -0.0064804000
_diffrn_orient_matrix_UB_13 0.0424568000
_diffrn_orient_matrix_UB_21 -0.0520507000
_diffrn_orient_matrix_UB_22 -0.0446963000
_diffrn_orient_matrix_UB_23 -0.0144873000
_diffrn_orient_matrix_UB_31 0.0327318000
_diffrn_orient_matrix_UB_32 -0.0211363000
_diffrn_orient_matrix_UB_33 -0.0078475000
_diffrn_radiation_monochromator graphite
_diffrn_radiation_probe x-ray
_diffrn_radiation_type MoK\a
_diffrn_radiation_wavelength 0.71073
_diffrn_reflns_av_R_equivalents 0.0373
_diffrn_reflns_av_unetI/netI 0.0155
_diffrn_reflns_Laue_measured_fraction_full 0.999
_diffrn_reflns_Laue_measured_fraction_max 0.999
_diffrn_reflns_limit_h_max 22
_diffrn_reflns_limit_h_min -22
_diffrn_reflns_limit_k_max 16
_diffrn_reflns_limit_k_min -16
_diffrn_reflns_limit_l_max 29
_diffrn_reflns_limit_l_min -29
_diffrn_reflns_number 76524
_diffrn_reflns_point_group_measured_fraction_full 0.999
_diffrn_reflns_point_group_measured_fraction_max 0.999
_diffrn_reflns_theta_full 25.242
_diffrn_reflns_theta_max 25.499
_diffrn_reflns_theta_min 2.439
_diffrn_source 'fine-focus sealed X-ray tube'
_diffrn_source_type 'Enhance (Mo) X-ray Source'
_exptl_absorpt_coefficient_mu 0.554
_exptl_absorpt_correction_T_max 1.00000
_exptl_absorpt_correction_T_min 0.88546
_exptl_absorpt_correction_type multi-scan
_exptl_absorpt_process_details
;
CrysAlisPro 1.171.39.28e (Rigaku Oxford Diffraction, 2015)
Empirical absorption correction using spherical harmonics,
 implemented in SCALE3 ABSPACK scaling algorithm.
;
_exptl_crystal_colour 'clear light yellow'
_exptl_crystal_colour_lustre clear
_exptl_crystal_colour_modifier light
_exptl_crystal_colour_primary yellow
_exptl_crystal_density_diffrn 1.534
_exptl_crystal_description plate
_exptl_crystal_F_000 2912
_exptl_crystal_size_max 0.5
_exptl_crystal_size_mid 0.2
_exptl_crystal_size_min 0.17
_refine_diff_density_max 0.543
_refine_diff_density_min -0.347
_refine_diff_density_rms 0.055
_refine_ls_extinction_method none
_refine_ls_goodness_of_fit_ref 1.079
_refine_ls_hydrogen_treatment constr
_refine_ls_matrix_type full
_refine_ls_number_parameters 415
_refine_ls_number_reflns 5764
_refine_ls_number_restraints 0
_refine_ls_restrained_S_all 1.079
_refine_ls_R_factor_all 0.0433
_refine_ls_R_factor_gt 0.0422
_refine_ls_shift/su_max 0.001
_refine_ls_shift/su_mean 0.000
_refine_ls_structure_factor_coef Fsqd
_refine_ls_weighting_details 'w=1/[\s^2^(Fo^2^)+(0.0700P)^2^+12.0000P] where P=(Fo^2^+2Fc^2^)/3'
_refine_ls_weighting_scheme calc
_refine_ls_wR_factor_gt 0.1193
_refine_ls_wR_factor_ref 0.1203
_reflns_Friedel_coverage 0.000
_reflns_number_gt 5650
_reflns_number_total 5764
_reflns_threshold_expression 'I > 2\s(I)'
_cod_data_source_file cs9b00464_si_003.cif
_cod_data_source_block cd1712c
_cod_database_code 4514719
_shelx_shelxl_version_number 2016/6
_chemical_oxdiff_formula S1N1Cl3C20H20
_shelx_space_group_comment
;
The symmetry employed for this shelxl refinement is uniquely defined
by the following loop, which should always be used as a source of
symmetry information in preference to the above space-group names.
They are only intended as comments.
;
_shelx_estimated_absorpt_t_max 0.912
_shelx_estimated_absorpt_t_min 0.769
_reflns_odcompleteness_completeness 98.88
_reflns_odcompleteness_iscentric 1
_reflns_odcompleteness_theta 26.32
_olex2_refinement_description
;
1. Fixed Uiso
 At 1.2 times of:
  All C(H) groups
2.a Aromatic/amide H refined with riding coordinates:
 C2(H2), C3(H3), C5(H5), C7(H7), C8(H8), C11(H11), C12(H12), C14(H14),
 C16(H16), C17(H17), C20(H20), C21(H21), C23(H23), C25(H25), C26(H26), C29(H29),
  C30(H30), C32(H32), C34(H34), C35(H35)
;
_olex2_exptl_crystal_mounting_method 'nylon loop'
_olex2_submission_special_instructions 'No special instructions were received'
_oxdiff_exptl_absorpt_empirical_details
;
Empirical correction (ABSPACK) includes:
- Absorption correction using spherical harmonics
- Frame scaling
;
_oxdiff_exptl_absorpt_empirical_full_max 1.148
_oxdiff_exptl_absorpt_empirical_full_min 0.871

loop_
_space_group_symop_operation_xyz
'x, y, z'
'-x, y, -z+1/2'
'x+1/2, y+1/2, z+1/2'
'-x+1/2, y+1/2, -z+1'
'-x, -y, -z'
'x, -y, z-1/2'
'-x+1/2, -y+1/2, -z+1/2'
'x+1/2, -y+1/2, z'

loop_
_atom_site_label
_atom_site_type_symbol
_atom_site_fract_x
_atom_site_fract_y
_atom_site_fract_z
_atom_site_U_iso_or_equiv
_atom_site_adp_type
_atom_site_occupancy
_atom_site_site_symmetry_order
_atom_site_calc_flag
_atom_site_refinement_flags_posn
Cl1 Cl 0.37264(4) 0.08047(5) -0.09049(3) 0.0419(2) Uani 1 1 d .
Cl2 Cl 0.53049(3) 0.22678(5) 0.37426(3) 0.03281(17) Uani 1 1 d .
S1 S 0.25857(4) 0.05510(5) 0.18038(2) 0.02802(16) Uani 1 1 d .
N1 N 0.14554(11) 0.07768(14) 0.00427(8) 0.0253(4) Uani 1 1 d .
N2 N 0.35808(11) 0.35945(14) 0.21953(9) 0.0262(4) Uani 1 1 d .
C1 C 0.21657(13) 0.07123(16) 0.11202(10) 0.0217(5) Uani 1 1 d .
C2 C 0.14456(13) 0.07086(17) 0.10397(10) 0.0246(5) Uani 1 1 d .
H2 H 0.116931 0.068039 0.134783 0.029 Uiso 1 1 calc R
C3 C 0.11166(13) 0.07472(17) 0.04911(11) 0.0263(5) Uani 1 1 d .
H3 H 0.061396 0.075209 0.044375 0.032 Uiso 1 1 calc R
C4 C 0.21800(13) 0.07804(15) 0.01172(10) 0.0213(5) Uani 1 1 d .
C5 C 0.25488(13) 0.07891(16) -0.03671(10) 0.0243(5) Uani 1 1 d .
H5 H 0.229662 0.079423 -0.072599 0.029 Uiso 1 1 calc R
C6 C 0.32693(14) 0.07900(16) -0.03109(10) 0.0266(5) Uani 1 1 d .
C7 C 0.36621(13) 0.07876(17) 0.02099(11) 0.0271(5) Uani 1 1 d .
H7 H 0.416462 0.079952 0.023524 0.033 Uiso 1 1 calc R
C8 C 0.33153(13) 0.07679(16) 0.06818(10) 0.0237(5) Uani 1 1 d .
H8 H 0.358012 0.075935 0.103571 0.028 Uiso 1 1 calc R
C9 C 0.25674(12) 0.07602(15) 0.06492(9) 0.0192(5) Uani 1 1 d .
C10 C 0.29687(13) 0.17295(17) 0.19421(9) 0.0226(5) Uani 1 1 d .
C11 C 0.27384(13) 0.25568(17) 0.16573(10) 0.0241(5) Uani 1 1 d .
H11 H 0.236479 0.252002 0.136744 0.029 Uiso 1 1 calc R
C12 C 0.30657(13) 0.34663(18) 0.18017(11) 0.0268(5) Uani 1 1 d .
H12 H 0.289917 0.403154 0.159701 0.032 Uiso 1 1 calc R
C13 C 0.38160(12) 0.27705(17) 0.24846(10) 0.0223(5) Uani 1 1 d .
C14 C 0.43732(12) 0.28980(18) 0.29121(9) 0.0232(5) Uani 1 1 d .
H14 H 0.456947 0.353363 0.298785 0.028 Uiso 1 1 calc R
C15 C 0.46242(13) 0.21064(19) 0.32121(10) 0.0255(5) Uani 1 1 d .
C16 C 0.43518(14) 0.1148(2) 0.31118(10) 0.0312(6) Uani 1 1 d .
H16 H 0.453894 0.060562 0.332651 0.037 Uiso 1 1 calc R
C17 C 0.38139(14) 0.10132(19) 0.27007(10) 0.0285(5) Uani 1 1 d .
H17 H 0.362865 0.036946 0.263166 0.034 Uiso 1 1 calc R
C18 C 0.35280(13) 0.18101(18) 0.23765(9) 0.0236(5) Uani 1 1 d .
Cl3 Cl 0.71640(3) 0.63648(4) 0.30026(2) 0.02480(15) Uani 1 1 d .
Cl4 Cl 0.07452(3) 0.82676(5) 0.02832(3) 0.03123(17) Uani 1 1 d .
S2 S 0.43822(3) 0.84700(4) 0.12681(3) 0.02637(16) Uani 1 1 d .
N3 N 0.50946(9) 0.52864(14) 0.16717(8) 0.0193(4) Uani 1 1 d .
N4 N 0.31500(11) 0.82957(14) -0.04642(8) 0.0240(4) Uani 1 1 d .
C19 C 0.46588(11) 0.72345(16) 0.14069(9) 0.0186(4) Uani 1 1 d .
C20 C 0.43168(11) 0.64435(17) 0.11577(9) 0.0204(5) Uani 1 1 d .
H20 H 0.392253 0.653482 0.089009 0.024 Uiso 1 1 calc R
C21 C 0.45594(12) 0.54890(17) 0.13047(9) 0.0214(5) Uani 1 1 d .
H21 H 0.431652 0.494860 0.112387 0.026 Uiso 1 1 calc R
C22 C 0.54472(11) 0.60752(16) 0.19165(9) 0.0177(4) Uani 1 1 d .
C23 C 0.60378(11) 0.58666(17) 0.23011(9) 0.0193(5) Uani 1 1 d .
H23 H 0.616173 0.520340 0.239170 0.023 Uiso 1 1 calc R
C24 C 0.64277(11) 0.66261(17) 0.25407(9) 0.0197(5) Uani 1 1 d .
C25 C 0.62522(11) 0.76215(17) 0.24234(9) 0.0205(5) Uani 1 1 d .
H25 H 0.653316 0.813730 0.259416 0.025 Uiso 1 1 calc R
C26 C 0.56758(11) 0.78357(17) 0.20628(9) 0.0206(5) Uani 1 1 d .
H26 H 0.555387 0.850513 0.198799 0.025 Uiso 1 1 calc R
C27 C 0.52552(11) 0.70755(16) 0.17975(9) 0.0179(4) Uani 1 1 d .
C28 C 0.38892(12) 0.83468(16) 0.06043(10) 0.0220(5) Uani 1 1 d .
C29 C 0.42385(12) 0.83483(17) 0.01349(11) 0.0271(5) Uani 1 1 d .
H29 H 0.474089 0.837188 0.016182 0.032 Uiso 1 1 calc R
C30 C 0.38478(13) 0.83148(18) -0.03878(11) 0.0274(5) Uani 1 1 d .
H30 H 0.410271 0.830518 -0.070822 0.033 Uiso 1 1 calc R
C31 C 0.27909(12) 0.82942(15) 0.00021(9) 0.0186(5) Uani 1 1 d .
C32 C 0.20433(12) 0.82848(15) -0.00784(10) 0.0209(5) Uani 1 1 d .
H32 H 0.180700 0.828744 -0.044309 0.025 Uiso 1 1 calc R
C33 C 0.16662(12) 0.82719(16) 0.03768(10) 0.0213(5) Uani 1 1 d .
C34 C 0.19946(12) 0.82561(16) 0.09240(10) 0.0224(5) Uani 1 1 d .
H34 H 0.171726 0.823136 0.123155 0.027 Uiso 1 1 calc R
C35 C 0.27172(12) 0.82768(16) 0.10084(10) 0.0204(5) Uani 1 1 d .
H35 H 0.294114 0.827259 0.137709 0.025 Uiso 1 1 calc R
C36 C 0.31362(12) 0.83044(15) 0.05516(10) 0.0190(5) Uani 1 1 d .

loop_
_atom_site_aniso_label
_atom_site_aniso_U_11
_atom_site_aniso_U_22
_atom_site_aniso_U_33
_atom_site_aniso_U_23
_atom_site_aniso_U_13
_atom_site_aniso_U_12
Cl1 0.0618(5) 0.0291(3) 0.0415(4) 0.0012(3) 0.0395(3) 0.0016(3)
Cl2 0.0259(3) 0.0478(4) 0.0253(3) 0.0019(3) 0.0054(2) -0.0055(3)
S1 0.0418(4) 0.0228(3) 0.0203(3) -0.0010(2) 0.0071(3) -0.0122(3)
N1 0.0286(11) 0.0189(10) 0.0289(11) -0.0014(8) 0.0056(8) -0.0009(8)
N2 0.0277(11) 0.0205(10) 0.0314(11) -0.0056(8) 0.0079(9) 0.0022(8)
C1 0.0311(12) 0.0133(10) 0.0225(11) -0.0035(9) 0.0115(10) -0.0048(9)
C2 0.0289(12) 0.0196(11) 0.0281(13) -0.0059(9) 0.0179(10) -0.0043(9)
C3 0.0247(12) 0.0197(12) 0.0362(14) -0.0036(10) 0.0106(10) -0.0004(9)
C4 0.0313(13) 0.0103(10) 0.0237(12) -0.0011(8) 0.0094(10) -0.0008(9)
C5 0.0393(14) 0.0143(11) 0.0209(12) -0.0020(9) 0.0118(10) -0.0009(9)
C6 0.0402(14) 0.0140(11) 0.0297(13) -0.0018(9) 0.0248(11) -0.0004(10)
C7 0.0271(12) 0.0174(11) 0.0393(14) 0.0004(10) 0.0161(11) -0.0033(9)
C8 0.0266(12) 0.0158(11) 0.0298(13) -0.0008(9) 0.0087(10) -0.0038(9)
C9 0.0240(11) 0.0114(10) 0.0233(11) -0.0011(8) 0.0083(9) -0.0028(8)
C10 0.0293(12) 0.0196(11) 0.0211(11) -0.0055(9) 0.0136(10) -0.0045(9)
C11 0.0257(12) 0.0230(12) 0.0248(12) -0.0068(10) 0.0084(9) -0.0012(9)
C12 0.0275(13) 0.0220(12) 0.0315(13) -0.0039(10) 0.0053(10) 0.0024(10)
C13 0.0246(12) 0.0227(12) 0.0220(11) -0.0057(9) 0.0143(9) -0.0012(9)
C14 0.0235(12) 0.0253(12) 0.0228(12) -0.0067(9) 0.0126(9) -0.0039(9)
C15 0.0243(12) 0.0358(14) 0.0178(11) -0.0014(10) 0.0096(9) -0.0035(10)
C16 0.0394(15) 0.0314(14) 0.0240(12) 0.0043(10) 0.0088(11) -0.0023(11)
C17 0.0399(14) 0.0243(12) 0.0223(12) 0.0005(10) 0.0085(10) -0.0064(11)
C18 0.0282(12) 0.0245(12) 0.0202(11) -0.0031(9) 0.0144(10) -0.0028(10)
Cl3 0.0169(3) 0.0333(3) 0.0239(3) -0.0015(2) -0.0004(2) 0.0016(2)
Cl4 0.0151(3) 0.0288(3) 0.0506(4) -0.0017(3) 0.0074(2) -0.0051(2)
S2 0.0222(3) 0.0186(3) 0.0374(4) 0.0026(2) -0.0018(2) 0.0041(2)
N3 0.0172(9) 0.0191(9) 0.0218(10) 0.0000(7) 0.0037(7) 0.0004(7)
N4 0.0284(11) 0.0189(10) 0.0262(10) 0.0059(8) 0.0112(8) 0.0056(8)
C19 0.0154(10) 0.0191(11) 0.0228(11) 0.0038(9) 0.0093(9) 0.0023(8)
C20 0.0135(10) 0.0246(12) 0.0233(11) 0.0041(9) 0.0028(9) 0.0034(9)
C21 0.0184(11) 0.0215(11) 0.0247(12) -0.0015(9) 0.0046(9) -0.0007(9)
C22 0.0151(10) 0.0216(11) 0.0176(10) 0.0015(9) 0.0084(8) 0.0022(8)
C23 0.0178(11) 0.0216(11) 0.0196(11) 0.0014(9) 0.0081(8) 0.0038(9)
C24 0.0137(10) 0.0284(12) 0.0176(11) 0.0006(9) 0.0050(8) 0.0027(9)
C25 0.0173(11) 0.0228(11) 0.0227(11) -0.0010(9) 0.0087(9) -0.0043(9)
C26 0.0182(11) 0.0195(11) 0.0251(12) 0.0023(9) 0.0079(9) -0.0007(8)
C27 0.0145(10) 0.0203(11) 0.0203(11) 0.0002(9) 0.0096(8) 0.0008(8)
C28 0.0188(11) 0.0160(11) 0.0315(13) 0.0066(9) 0.0042(9) 0.0049(8)
C29 0.0189(12) 0.0207(12) 0.0431(15) 0.0105(10) 0.0111(10) 0.0087(9)
C30 0.0257(13) 0.0238(12) 0.0353(14) 0.0091(10) 0.0170(10) 0.0085(10)
C31 0.0203(11) 0.0108(10) 0.0257(12) 0.0052(8) 0.0077(9) 0.0026(8)
C32 0.0228(12) 0.0123(10) 0.0276(12) 0.0022(9) 0.0025(9) -0.0008(8)
C33 0.0140(10) 0.0129(10) 0.0378(14) -0.0004(9) 0.0076(9) -0.0034(8)
C34 0.0247(12) 0.0158(11) 0.0289(12) -0.0019(9) 0.0139(10) -0.0029(9)
C35 0.0251(12) 0.0144(10) 0.0225(11) 0.0024(8) 0.0060(9) 0.0001(8)
C36 0.0201(11) 0.0089(10) 0.0288(12) 0.0045(8) 0.0069(9) 0.0033(8)

loop_
_atom_type_symbol
_atom_type_description
_atom_type_scat_dispersion_real
_atom_type_scat_dispersion_imag
_atom_type_scat_source
C C 0.0033 0.0016 'International Tables Vol C Tables 4.2.6.8 and 6.1.1.4'
H H 0.0000 0.0000 'International Tables Vol C Tables 4.2.6.8 and 6.1.1.4'
Cl Cl 0.1484 0.1585 'International Tables Vol C Tables 4.2.6.8 and 6.1.1.4'
N N 0.0061 0.0033 'International Tables Vol C Tables 4.2.6.8 and 6.1.1.4'
S S 0.1246 0.1234 'International Tables Vol C Tables 4.2.6.8 and 6.1.1.4'

loop_
_geom_angle_atom_site_label_1
_geom_angle_atom_site_label_2
_geom_angle_atom_site_label_3
_geom_angle
C10 S1 C1 101.77(11)
C3 N1 C4 117.1(2)
C12 N2 C13 116.6(2)
C2 C1 S1 119.26(18)
C2 C1 C9 119.3(2)
C9 C1 S1 121.22(18)
C1 C2 H2 120.5
C1 C2 C3 118.9(2)
C3 C2 H2 120.5
N1 C3 C2 124.6(2)
N1 C3 H3 117.7
C2 C3 H3 117.7
N1 C4 C5 117.3(2)
N1 C4 C9 123.2(2)
C5 C4 C9 119.5(2)
C4 C5 H5 120.5
C6 C5 C4 119.1(2)
C6 C5 H5 120.5
C5 C6 Cl1 119.3(2)
C5 C6 C7 122.3(2)
C7 C6 Cl1 118.32(19)
C6 C7 H7 120.3
C8 C7 C6 119.4(2)
C8 C7 H7 120.3
C7 C8 H8 119.6
C7 C8 C9 120.8(2)
C9 C8 H8 119.6
C4 C9 C1 116.8(2)
C8 C9 C1 124.3(2)
C8 C9 C4 118.9(2)
C11 C10 S1 122.61(19)
C11 C10 C18 119.3(2)
C18 C10 S1 118.13(18)
C10 C11 H11 120.6
C10 C11 C12 118.8(2)
C12 C11 H11 120.6
N2 C12 C11 125.3(2)
N2 C12 H12 117.4
C11 C12 H12 117.4
N2 C13 C14 117.2(2)
N2 C13 C18 123.4(2)
C14 C13 C18 119.4(2)
C13 C14 H14 120.2
C15 C14 C13 119.5(2)
C15 C14 H14 120.2
C14 C15 Cl2 119.44(19)
C14 C15 C16 122.2(2)
C16 C15 Cl2 118.4(2)
C15 C16 H16 120.5
C17 C16 C15 119.0(2)
C17 C16 H16 120.5
C16 C17 H17 119.3
C16 C17 C18 121.4(2)
C18 C17 H17 119.3
C10 C18 C13 116.8(2)
C17 C18 C10 124.8(2)
C17 C18 C13 118.4(2)
C19 S2 C28 101.63(11)
C21 N3 C22 116.41(19)
C30 N4 C31 117.0(2)
C20 C19 S2 122.54(17)
C20 C19 C27 119.4(2)
C27 C19 S2 118.10(17)
C19 C20 H20 120.6
C19 C20 C21 118.7(2)
C21 C20 H20 120.6
N3 C21 C20 125.2(2)
N3 C21 H21 117.4
C20 C21 H21 117.4
N3 C22 C23 116.9(2)
N3 C22 C27 123.5(2)
C23 C22 C27 119.6(2)
C22 C23 H23 120.3
C24 C23 C22 119.5(2)
C24 C23 H23 120.3
C23 C24 Cl3 119.27(18)
C23 C24 C25 121.9(2)
C25 C24 Cl3 118.88(17)
C24 C25 H25 120.3
C26 C25 C24 119.4(2)
C26 C25 H25 120.3
C25 C26 H26 119.4
C25 C26 C27 121.1(2)
C27 C26 H26 119.4
C19 C27 C22 116.8(2)
C26 C27 C19 124.7(2)
C26 C27 C22 118.5(2)
C29 C28 S2 119.37(18)
C29 C28 C36 119.1(2)
C36 C28 S2 121.41(18)
C28 C29 H29 120.3
C28 C29 C30 119.3(2)
C30 C29 H29 120.3
N4 C30 C29 124.4(2)
N4 C30 H30 117.8
C29 C30 H30 117.8
N4 C31 C32 117.2(2)
N4 C31 C36 123.0(2)
C32 C31 C36 119.8(2)
C31 C32 H32 120.5
C33 C32 C31 118.9(2)
C33 C32 H32 120.5
C32 C33 Cl4 119.35(19)
C32 C33 C34 122.4(2)
C34 C33 Cl4 118.24(17)
C33 C34 H34 120.3
C35 C34 C33 119.3(2)
C35 C34 H34 120.3
C34 C35 H35 119.6
C34 C35 C36 120.8(2)
C36 C35 H35 119.6
C28 C36 C31 117.0(2)
C35 C36 C28 124.2(2)
C35 C36 C31 118.8(2)

loop_
_geom_bond_atom_site_label_1
_geom_bond_atom_site_label_2
_geom_bond_distance
Cl1 C6 1.744(2)
Cl2 C15 1.746(2)
S1 C1 1.778(2)
S1 C10 1.775(2)
N1 C3 1.310(3)
N1 C4 1.370(3)
N2 C12 1.310(3)
N2 C13 1.370(3)
C1 C2 1.362(3)
C1 C9 1.428(3)
C2 H2 0.9500
C2 C3 1.412(4)
C3 H3 0.9500
C4 C5 1.418(3)
C4 C9 1.420(3)
C5 H5 0.9500
C5 C6 1.361(4)
C6 C7 1.401(4)
C7 H7 0.9500
C7 C8 1.368(3)
C8 H8 0.9500
C8 C9 1.414(3)
C10 C11 1.366(3)
C10 C18 1.425(3)
C11 H11 0.9500
C11 C12 1.410(3)
C12 H12 0.9500
C13 C14 1.418(3)
C13 C18 1.427(3)
C14 H14 0.9500
C14 C15 1.356(4)
C15 C16 1.411(4)
C16 H16 0.9500
C16 C17 1.368(4)
C17 H17 0.9500
C17 C18 1.413(4)
Cl3 C24 1.741(2)
Cl4 C33 1.741(2)
S2 C19 1.778(2)
S2 C28 1.787(2)
N3 C21 1.313(3)
N3 C22 1.366(3)
N4 C30 1.320(3)
N4 C31 1.369(3)
C19 C20 1.364(3)
C19 C27 1.420(3)
C20 H20 0.9500
C20 C21 1.408(3)
C21 H21 0.9500
C22 C23 1.416(3)
C22 C27 1.427(3)
C23 H23 0.9500
C23 C24 1.365(3)
C24 C25 1.413(3)
C25 H25 0.9500
C25 C26 1.364(3)
C26 H26 0.9500
C26 C27 1.420(3)
C28 C29 1.365(3)
C28 C36 1.424(3)
C29 H29 0.9500
C29 C30 1.404(4)
C30 H30 0.9500
C31 C32 1.414(3)
C31 C36 1.424(3)
C32 H32 0.9500
C32 C33 1.366(3)
C33 C34 1.407(3)
C34 H34 0.9500
C34 C35 1.368(3)
C35 H35 0.9500
C35 C36 1.419(3)

loop_
_geom_torsion_atom_site_label_1
_geom_torsion_atom_site_label_2
_geom_torsion_atom_site_label_3
_geom_torsion_atom_site_label_4
_geom_torsion
Cl1 C6 C7 C8 -179.47(17)
Cl2 C15 C16 C17 179.41(19)
S1 C1 C2 C3 -174.32(17)
S1 C1 C9 C4 173.23(16)
S1 C1 C9 C8 -5.4(3)
S1 C10 C11 C12 178.89(17)
S1 C10 C18 C13 -178.85(16)
S1 C10 C18 C17 1.4(3)
N1 C4 C5 C6 -179.8(2)
N1 C4 C9 C1 1.4(3)
N1 C4 C9 C8 -179.9(2)
N2 C13 C14 C15 179.8(2)
N2 C13 C18 C10 0.1(3)
N2 C13 C18 C17 179.8(2)
C1 S1 C10 C11 20.4(2)
C1 S1 C10 C18 -160.95(18)
C1 C2 C3 N1 0.8(4)
C2 C1 C9 C4 -1.3(3)
C2 C1 C9 C8 -180.0(2)
C3 N1 C4 C5 178.6(2)
C3 N1 C4 C9 -0.4(3)
C4 N1 C3 C2 -0.7(3)
C4 C5 C6 Cl1 -179.79(16)
C4 C5 C6 C7 -0.3(3)
C5 C4 C9 C1 -177.56(19)
C5 C4 C9 C8 1.2(3)
C5 C6 C7 C8 1.1(3)
C6 C7 C8 C9 -0.7(3)
C7 C8 C9 C1 178.2(2)
C7 C8 C9 C4 -0.4(3)
C9 C1 C2 C3 0.3(3)
C9 C4 C5 C6 -0.8(3)
C10 S1 C1 C2 -111.88(19)
C10 S1 C1 C9 73.58(19)
C10 C11 C12 N2 -0.3(4)
C11 C10 C18 C13 -0.2(3)
C11 C10 C18 C17 -179.9(2)
C12 N2 C13 C14 -180.0(2)
C12 N2 C13 C18 -0.1(3)
C13 N2 C12 C11 0.2(4)
C13 C14 C15 Cl2 -179.40(16)
C13 C14 C15 C16 0.4(3)
C14 C13 C18 C10 180.0(2)
C14 C13 C18 C17 -0.3(3)
C14 C15 C16 C17 -0.4(4)
C15 C16 C17 C18 0.0(4)
C16 C17 C18 C10 -180.0(2)
C16 C17 C18 C13 0.3(3)
C18 C10 C11 C12 0.3(3)
C18 C13 C14 C15 0.0(3)
Cl3 C24 C25 C26 -179.90(16)
Cl4 C33 C34 C35 -178.84(17)
S2 C19 C20 C21 -178.11(17)
S2 C19 C27 C22 177.58(15)
S2 C19 C27 C26 -4.0(3)
S2 C28 C29 C30 -175.97(17)
S2 C28 C36 C31 174.57(16)
S2 C28 C36 C35 -5.1(3)
N3 C22 C23 C24 177.27(19)
N3 C22 C27 C19 0.7(3)
N3 C22 C27 C26 -177.80(19)
N4 C31 C32 C33 179.28(19)
N4 C31 C36 C28 1.8(3)
N4 C31 C36 C35 -178.43(19)
C19 S2 C28 C29 -83.4(2)
C19 S2 C28 C36 100.33(19)
C19 C20 C21 N3 0.5(3)
C20 C19 C27 C22 -1.8(3)
C20 C19 C27 C26 176.7(2)
C21 N3 C22 C23 -178.23(19)
C21 N3 C22 C27 0.9(3)
C22 N3 C21 C20 -1.6(3)
C22 C23 C24 Cl3 -178.70(16)
C22 C23 C24 C25 1.1(3)
C23 C22 C27 C19 179.83(19)
C23 C22 C27 C26 1.3(3)
C23 C24 C25 C26 0.3(3)
C24 C25 C26 C27 -0.9(3)
C25 C26 C27 C19 -178.3(2)
C25 C26 C27 C22 0.1(3)
C27 C19 C20 C21 1.2(3)
C27 C22 C23 C24 -1.9(3)
C28 S2 C19 C20 -22.1(2)
C28 S2 C19 C27 158.62(17)
C28 C29 C30 N4 1.1(4)
C29 C28 C36 C31 -1.7(3)
C29 C28 C36 C35 178.6(2)
C30 N4 C31 C32 179.3(2)
C30 N4 C31 C36 -0.5(3)
C31 N4 C30 C29 -1.0(3)
C31 C32 C33 Cl4 179.62(16)
C31 C32 C33 C34 -0.7(3)
C32 C31 C36 C28 -177.97(19)
C32 C31 C36 C35 1.8(3)
C32 C33 C34 C35 1.5(3)
C33 C34 C35 C36 -0.6(3)
C34 C35 C36 C28 178.7(2)
C34 C35 C36 C31 -1.0(3)
C36 C28 C29 C30 0.4(3)
C36 C31 C32 C33 -0.9(3)
